data_7031272
loop_
_publ_author_name
'Mu\~noz, M Teresa'
'Cuenca, Tom\'as'
'Mosquera, Marta E. G.'

_publ_section_title
;
 Heterometallic aluminates: alkali metals trapped by an aluminium
 aryloxide claw.
;
_journal_issue 38
_journal_name_full 'Dalton transactions (Cambridge, England : 2003)'
_journal_page_first 14377
_journal_page_last 14385
_journal_paper_doi 10.1039/c4dt00952e
_journal_volume 43
_journal_year 2014
_chemical_formula_sum 'C20 H30 Al2 O6'
_chemical_formula_weight 420.40
_chemical_name_systematic
;
 ?
;
_space_group_IT_number 61
_symmetry_cell_setting orthorhombic
_symmetry_space_group_name_Hall '-P 2ac 2ab'
_symmetry_space_group_name_H-M 'P b c a'
_atom_sites_solution_hydrogens geom
_atom_sites_solution_primary direct
_atom_sites_solution_secondary difmap
_audit_creation_method SHELXL-97
_cell_angle_alpha 90.00
_cell_angle_beta 90.00
_cell_angle_gamma 90.00
_cell_formula_units_Z 4
_cell_length_a 15.3154(12)
_cell_length_b 9.5003(8)
_cell_length_c 16.2703(17)
_cell_measurement_reflns_used 70
_cell_measurement_temperature 200(2)
_cell_measurement_theta_max 19.85
_cell_measurement_theta_min 3.25
_cell_volume 2367.3(4)
_computing_cell_refinement 'Dirax/lsq (Duisenberg & Schreurs, 1989-2000)'
_computing_data_collection 'Collect (Bruker AXS BV, 1997-2004)'
_computing_data_reduction 'EvalCCD (Duisenberg & Schreurs 1990-2000)'
_computing_molecular_graphics 'Ortep-3 for Windows (Farrugia, 1997)'
_computing_publication_material 'WinGX publication routines (Farrugia, 1999)'
_computing_structure_refinement 'SHELXL-97 (Sheldrick, 2008)'
_diffrn_ambient_temperature 200(2)
_diffrn_measured_fraction_theta_full 0.998
_diffrn_measured_fraction_theta_max 0.998
_diffrn_radiation_monochromator graphite
_diffrn_radiation_source 'fine-focus sealed tube'
_diffrn_radiation_type MoK\a
_diffrn_radiation_wavelength 0.71073
_diffrn_reflns_av_R_equivalents 0.0979
_diffrn_reflns_av_sigmaI/netI 0.0626
_diffrn_reflns_limit_h_max 19
_diffrn_reflns_limit_h_min -19
_diffrn_reflns_limit_k_max 11
_diffrn_reflns_limit_k_min -11
_diffrn_reflns_limit_l_max 20
_diffrn_reflns_limit_l_min -20
_diffrn_reflns_number 36478
_diffrn_reflns_theta_full 26.60
_diffrn_reflns_theta_max 26.60
_diffrn_reflns_theta_min 3.42
_exptl_absorpt_coefficient_mu 0.152
_exptl_absorpt_correction_T_max 1.033
_exptl_absorpt_correction_T_min 0.844
_exptl_absorpt_correction_type multi-scan
_exptl_absorpt_process_details
;
 R.H. Blessing, Acta Cryst. (1995), A51, 33-38
;
_exptl_crystal_colour colourless
_exptl_crystal_density_diffrn 1.180
_exptl_crystal_density_method 'not measured'
_exptl_crystal_description prism
_exptl_crystal_F_000 896
_exptl_crystal_size_max 0.38
_exptl_crystal_size_mid 0.25
_exptl_crystal_size_min 0.21
_refine_diff_density_max 0.255
_refine_diff_density_min -0.194
_refine_diff_density_rms 0.048
_refine_ls_extinction_method none
_refine_ls_goodness_of_fit_ref 1.036
_refine_ls_hydrogen_treatment mixed
_refine_ls_matrix_type full
_refine_ls_number_parameters 127
_refine_ls_number_reflns 2474
_refine_ls_number_restraints 0
_refine_ls_restrained_S_all 1.036
_refine_ls_R_factor_all 0.1009
_refine_ls_R_factor_gt 0.0523
_refine_ls_shift/su_max 0.000
_refine_ls_shift/su_mean 0.000
_refine_ls_structure_factor_coef Fsqd
_refine_ls_weighting_details 'calc w=1/[\s^2^(Fo^2^)+(0.0781P)^2^+0.4812P] where P=(Fo^2^+2Fc^2^)/3'
_refine_ls_weighting_scheme calc
_refine_ls_wR_factor_gt 0.1421
_refine_ls_wR_factor_ref 0.1636
_reflns_number_gt 1450
_reflns_number_total 2474
_reflns_threshold_expression >2\s(I)
_cod_data_source_file c4dt00952e2.cif
_cod_data_source_block 2
_cod_depositor_comments 'Adding full bibliography for 7031272--7031274.cif.'
_cod_original_sg_symbol_H-M Pbca
_cod_database_code 7031272

loop_
_symmetry_equiv_pos_as_xyz
'x, y, z'
'-x+1/2, -y, z+1/2'
'-x, y+1/2, -z+1/2'
'x+1/2, -y+1/2, -z'
'-x, -y, -z'
'x-1/2, y, -z-1/2'
'x, -y-1/2, z-1/2'
'-x-1/2, y-1/2, z'

loop_
_atom_site_label
_atom_site_type_symbol
_atom_site_fract_x
_atom_site_fract_y
_atom_site_fract_z
_atom_site_U_iso_or_equiv
_atom_site_adp_type
_atom_site_occupancy
_atom_site_symmetry_multiplicity
_atom_site_calc_flag
_atom_site_refinement_flags
C2 C 0.6358(2) 0.0708(4) 0.6150(2) 0.0649(9) Uani 1 1 d .
H2A H 0.6788 0.1470 0.6127 0.097 Uiso 1 1 calc R
H2B H 0.6619 -0.0160 0.5938 0.097 Uiso 1 1 calc R
H2C H 0.6173 0.0564 0.6721 0.097 Uiso 1 1 calc R
Al1 Al 0.53492(5) 0.12062(8) 0.54840(5) 0.0431(3) Uani 1 1 d .
O1 O 0.54614(12) 0.03009(19) 0.44551(10) 0.0454(5) Uani 1 1 d .
O2 O 0.54288(15) -0.1225(2) 0.31014(13) 0.0644(6) Uani 1 1 d .
O3 O 0.64878(15) 0.2477(2) 0.46193(14) 0.0714(7) Uani 1 1 d .
C1 C 0.4703(2) 0.2969(3) 0.5363(2) 0.0651(9) Uani 1 1 d .
H1A H 0.5115 0.3757 0.5331 0.098 Uiso 1 1 calc R
H1B H 0.4317 0.3099 0.5837 0.098 Uiso 1 1 calc R
H1C H 0.4353 0.2936 0.4859 0.098 Uiso 1 1 calc R
C11 C 0.60192(16) 0.0628(3) 0.38267(15) 0.0395(6) Uani 1 1 d .
C13 C 0.60185(17) -0.0155(3) 0.31065(16) 0.0436(6) Uani 1 1 d .
C5 C 0.6585(2) 0.0174(3) 0.24705(19) 0.0588(8) Uani 1 1 d .
H5 H 0.6589 -0.0366 0.1979 0.071 Uiso 1 1 calc R
C6 C 0.7141(2) 0.1301(4) 0.2566(2) 0.0713(10) Uani 1 1 d .
H6 H 0.7533 0.1530 0.2134 0.086 Uiso 1 1 calc R
C7 C 0.7145(2) 0.2105(3) 0.3271(2) 0.0645(9) Uani 1 1 d .
H7 H 0.7537 0.2874 0.3326 0.077 Uiso 1 1 calc R
C12 C 0.65700(18) 0.1773(3) 0.38970(18) 0.0480(7) Uani 1 1 d .
C9 C 0.6993(3) 0.3709(4) 0.4763(3) 0.0964(14) Uani 1 1 d .
H9A H 0.6858 0.4084 0.5310 0.145 Uiso 1 1 calc R
H9B H 0.6854 0.4418 0.4345 0.145 Uiso 1 1 calc R
H9C H 0.7615 0.3474 0.4733 0.145 Uiso 1 1 calc R
C10 C 0.5281(3) -0.1982(5) 0.2362(2) 0.0934(13) Uani 1 1 d .
H10A H 0.4837 -0.2707 0.2457 0.140 Uiso 1 1 calc R
H10B H 0.5826 -0.2428 0.2184 0.140 Uiso 1 1 calc R
H10C H 0.5077 -0.1333 0.1935 0.140 Uiso 1 1 calc R

loop_
_atom_site_aniso_label
_atom_site_aniso_U_11
_atom_site_aniso_U_22
_atom_site_aniso_U_33
_atom_site_aniso_U_23
_atom_site_aniso_U_13
_atom_site_aniso_U_12
C2 0.063(2) 0.079(2) 0.0528(19) -0.0136(17) -0.0120(16) 0.0043(17)
Al1 0.0525(5) 0.0365(4) 0.0403(5) -0.0029(4) -0.0044(4) -0.0100(4)
O1 0.0595(11) 0.0442(10) 0.0325(10) 0.0006(8) 0.0031(8) -0.0167(9)
O2 0.0801(15) 0.0631(13) 0.0501(13) -0.0160(11) 0.0064(11) -0.0196(12)
O3 0.0823(15) 0.0644(13) 0.0676(15) -0.0146(11) 0.0145(12) -0.0368(13)
C1 0.069(2) 0.0511(17) 0.076(2) 0.0068(17) 0.0030(17) -0.0049(15)
C11 0.0400(14) 0.0407(13) 0.0377(14) 0.0111(12) 0.0008(12) -0.0004(12)
C13 0.0471(15) 0.0419(14) 0.0418(15) 0.0037(12) 0.0000(12) 0.0047(13)
C5 0.0634(19) 0.0635(18) 0.0495(17) 0.0019(15) 0.0151(15) 0.0126(17)
C6 0.063(2) 0.074(2) 0.077(2) 0.018(2) 0.0322(18) 0.0021(18)
C7 0.0586(18) 0.0615(19) 0.073(2) 0.0039(18) 0.0178(17) -0.0119(16)
C12 0.0494(15) 0.0424(14) 0.0522(17) 0.0071(13) 0.0007(14) -0.0034(13)
C9 0.094(3) 0.070(2) 0.125(4) -0.027(2) 0.015(3) -0.040(2)
C10 0.099(3) 0.105(3) 0.076(3) -0.047(2) 0.002(2) -0.019(2)

loop_
_atom_type_symbol
_atom_type_description
_atom_type_scat_dispersion_real
_atom_type_scat_dispersion_imag
_atom_type_scat_source
C C 0.0033 0.0016 'International Tables Vol C Tables 4.2.6.8 and 6.1.1.4'
H H 0.0000 0.0000 'International Tables Vol C Tables 4.2.6.8 and 6.1.1.4'
O O 0.0106 0.0060 'International Tables Vol C Tables 4.2.6.8 and 6.1.1.4'
Al Al 0.0645 0.0514 'International Tables Vol C Tables 4.2.6.8 and 6.1.1.4'

loop_
_geom_angle_atom_site_label_1
_geom_angle_atom_site_label_2
_geom_angle_atom_site_label_3
_geom_angle
_geom_angle_site_symmetry_1
_geom_angle_site_symmetry_3
O1 Al1 O1 76.25(9) 5_656 .
O1 Al1 C2 107.87(13) 5_656 .
O1 Al1 C2 108.10(12) . .
O1 Al1 C1 108.70(12) 5_656 .
O1 Al1 C1 110.26(13) . .
C2 Al1 C1 131.79(14) . .
O1 Al1 Al1 38.03(6) 5_656 5_656
O1 Al1 Al1 38.22(5) . 5_656
C2 Al1 Al1 113.11(11) . 5_656
C1 Al1 Al1 115.07(11) . 5_656
C11 O1 Al1 128.23(16) . 5_656
C11 O1 Al1 127.98(16) . .
Al1 O1 Al1 103.75(9) 5_656 .
C13 O2 C10 119.3(3) . .
C12 O3 C9 119.8(3) . .
O1 C11 C13 120.6(2) . .
O1 C11 C12 119.9(2) . .
C13 C11 C12 119.5(2) . .
C11 C13 C5 120.6(3) . .
C11 C13 O2 114.0(2) . .
C5 C13 O2 125.4(3) . .
C6 C5 C13 118.6(3) . .
C5 C6 C7 121.9(3) . .
C6 C7 C12 118.9(3) . .
O3 C12 C7 125.8(3) . .
O3 C12 C11 113.7(2) . .
C7 C12 C11 120.5(3) . .

loop_
_geom_bond_atom_site_label_1
_geom_bond_atom_site_label_2
_geom_bond_distance
_geom_bond_site_symmetry_2
C2 Al1 1.945(3) .
Al1 O1 1.8976(18) 5_656
Al1 O1 1.8900(19) .
Al1 C1 1.956(3) .
Al1 Al1 2.9796(15) 5_656
O1 C11 1.368(3) .
O1 Al1 1.8976(18) 5_656
O2 C13 1.359(3) .
O2 C10 1.419(4) .
O3 C12 1.358(3) .
O3 C9 1.423(4) .
C11 C13 1.388(4) .
C11 C12 1.382(4) .
C13 C5 1.386(4) .
C5 C6 1.377(5) .
C6 C7 1.378(5) .
C7 C12 1.383(4) .
